data_2219554
loop_
_publ_author_name
'Han, Dongdong'
'Wang, Dong'e'

_publ_section_title
;Aqua(picolinato
 <i>N</i>-oxide-\k^2^<i>O</i>^1^,<i>O</i>^2^)(pyridine-2,6-dicarboxylato-\k^3^<i>O</i>,<i>N</i>,<i>O</i>')iron(III)
 monohydrate
;
_journal_coeditor_code CV2445
_journal_issue 10
_journal_name_full 'Acta Crystallographica Section E'
_journal_page_first m1343
_journal_paper_doi 10.1107/S1600536808030663
_journal_volume 64
_journal_year 2008
_chemical_formula_iupac '[Fe (C6 H4 N O3) (C7 H3 N O4) (H2 O)] , H2 O'
_chemical_formula_moiety 'C13 H9 Fe N2 O8 , H2 O'
_chemical_formula_sum 'C13 H11 Fe N2 O9'
_chemical_formula_weight 395.09
_chemical_name_systematic
;
Aqua(picolinato N-oxide-\k^2^O^1^,<i>O</i>^2^)(pyridine-2,6-
dicarboxylato-\k^3^O,<i>N</i>,<i>O</i>')iron(III) monohydrate
;
_space_group_IT_number 2
_symmetry_cell_setting triclinic
_symmetry_space_group_name_Hall '-P 1'
_symmetry_space_group_name_H-M 'P -1'
_atom_sites_solution_hydrogens geom
_atom_sites_solution_primary direct
_atom_sites_solution_secondary difmap
_audit_creation_method SHELXL97
_cell_angle_alpha 102.585(4)
_cell_angle_beta 95.801(4)
_cell_angle_gamma 105.743(4)
_cell_formula_units_Z 2
_cell_length_a 6.6023(13)
_cell_length_b 7.7256(16)
_cell_length_c 15.520(3)
_cell_measurement_reflns_used 544
_cell_measurement_temperature 293(2)
_cell_measurement_theta_max 19.968
_cell_measurement_theta_min 2.730
_cell_volume 732.7(3)
_computing_cell_refinement 'SAINT (Bruker, 2001)'
_computing_data_collection 'SMART (Bruker, 2001)'
_computing_data_reduction 'SAINT (Bruker, 2001)'
_computing_molecular_graphics 'SHELXTL (Sheldrick, 2008)'
_computing_publication_material 'SHELXTL (Sheldrick, 2008)'
_computing_structure_refinement 'SHELXL97 (Sheldrick, 2008)'
_computing_structure_solution 'SHELXS97 (Sheldrick, 2008)'
_diffrn_ambient_temperature 293(2)
_diffrn_measured_fraction_theta_full 0.980
_diffrn_measured_fraction_theta_max 0.980
_diffrn_measurement_device_type 'Bruker SMART CCD area-detector'
_diffrn_measurement_method '\f and \w'
_diffrn_radiation_monochromator graphite
_diffrn_radiation_source 'fine-focus sealed tube'
_diffrn_radiation_type MoK\a
_diffrn_radiation_wavelength 0.71073
_diffrn_reflns_av_R_equivalents 0.0469
_diffrn_reflns_av_sigmaI/netI 0.1277
_diffrn_reflns_limit_h_max 7
_diffrn_reflns_limit_h_min -8
_diffrn_reflns_limit_k_max 9
_diffrn_reflns_limit_k_min -9
_diffrn_reflns_limit_l_max 17
_diffrn_reflns_limit_l_min -18
_diffrn_reflns_number 3915
_diffrn_reflns_theta_full 25.75
_diffrn_reflns_theta_max 25.75
_diffrn_reflns_theta_min 2.73
_exptl_absorpt_coefficient_mu 1.086
_exptl_absorpt_correction_T_max 0.87
_exptl_absorpt_correction_T_min 0.84
_exptl_absorpt_correction_type multi-scan
_exptl_absorpt_process_details '(SADABS; Sheldrick, 2000)'
_exptl_crystal_colour red
_exptl_crystal_density_diffrn 1.791
_exptl_crystal_density_method 'not measured'
_exptl_crystal_description block
_exptl_crystal_F_000 402
_exptl_crystal_size_max 0.16
_exptl_crystal_size_mid 0.14
_exptl_crystal_size_min 0.12
_refine_diff_density_max 0.494
_refine_diff_density_min -0.357
_refine_ls_extinction_method none
_refine_ls_goodness_of_fit_ref 0.850
_refine_ls_hydrogen_treatment mixed
_refine_ls_matrix_type full
_refine_ls_number_parameters 238
_refine_ls_number_reflns 2749
_refine_ls_number_restraints 4
_refine_ls_restrained_S_all 0.850
_refine_ls_R_factor_all 0.1061
_refine_ls_R_factor_gt 0.0602
_refine_ls_shift/su_max 0.001
_refine_ls_shift/su_mean 0.000
_refine_ls_structure_factor_coef Fsqd
_refine_ls_weighting_details 'calc w = 1/[\s^2^(Fo^2^)+(0.0145P)^2^] where P=(Fo^2^+2Fc^2^)/3'
_refine_ls_weighting_scheme calc
_refine_ls_wR_factor_gt 0.0842
_refine_ls_wR_factor_ref 0.0959
_reflns_number_gt 1667
_reflns_number_total 2749
_reflns_threshold_expression I>2\s(I)
_cod_data_source_file cv2445.cif
_cod_data_source_block I
_cod_original_formula_sum 'C13 H11  Fe N2 O9'
_cod_database_code 2219554
_cod_database_fobs_code 2219554

loop_
_symmetry_equiv_pos_as_xyz
'x, y, z'
'-x, -y, -z'

loop_
_atom_site_type_symbol
_atom_site_label
_atom_site_fract_x
_atom_site_fract_y
_atom_site_fract_z
_atom_site_U_iso_or_equiv
_atom_site_adp_type
_atom_site_calc_flag
_atom_site_refinement_flags
_atom_site_occupancy
Fe Fe1 0.47020(11) 0.38418(9) 0.22899(5) 0.0363(2) Uani d . 1
N N1 0.4982(6) 0.5619(5) 0.3522(2) 0.0317(10) Uani d . 1
N N2 0.3098(6) 0.1709(5) 0.0392(3) 0.0358(10) Uani d . 1
O O1 0.1839(4) 0.2941(4) 0.2682(2) 0.0404(9) Uani d . 1
O O4 0.7711(5) 0.5595(4) 0.2520(2) 0.0439(9) Uani d . 1
O O5 0.3665(5) 0.5275(4) 0.1559(2) 0.0497(10) Uani d . 1
O O8 0.5897(5) 0.2107(4) 0.2796(2) 0.0450(10) Uani d D 1
H H8A 0.722(5) 0.241(7) 0.300(3) 0.067 Uiso d D 1
H H8B 0.553(8) 0.098(4) 0.276(4) 0.067 Uiso d D 1
C C1 0.1473(7) 0.3772(6) 0.3417(3) 0.0344(12) Uani d . 1
C C2 0.3323(7) 0.5401(6) 0.3952(3) 0.0293(11) Uani d . 1
C C3 0.3435(7) 0.6559(6) 0.4769(3) 0.0408(13) Uani d . 1
H H3 0.2269 0.6422 0.5066 0.049 Uiso calc R 1
C C4 0.5325(8) 0.7933(6) 0.5138(3) 0.0467(14) Uani d . 1
H H4 0.5454 0.8734 0.5696 0.056 Uiso calc R 1
C C5 0.7012(7) 0.8134(6) 0.4693(3) 0.0448(14) Uani d . 1
H H5 0.8294 0.9062 0.4945 0.054 Uiso calc R 1
C C6 0.6799(7) 0.6952(6) 0.3869(3) 0.0390(13) Uani d . 1
C C7 0.8408(8) 0.6911(7) 0.3244(4) 0.0444(14) Uani d . 1
C C8 0.3104(8) 0.5009(7) 0.0716(4) 0.0415(13) Uani d . 1
C C9 0.2594(7) 0.3099(6) 0.0109(3) 0.0322(12) Uani d . 1
C C10 0.1569(7) 0.2692(7) -0.0765(3) 0.0444(14) Uani d . 1
H H10 0.1215 0.3625 -0.0979 0.053 Uiso calc R 1
C C11 0.1064(8) 0.0935(7) -0.1323(4) 0.0501(15) Uani d . 1
H H11 0.0391 0.0679 -0.1913 0.060 Uiso calc R 1
C C12 0.1560(8) -0.0406(7) -0.1002(4) 0.0462(14) Uani d . 1
H H12 0.1214 -0.1602 -0.1373 0.055 Uiso calc R 1
C C13 0.2553(7) -0.0048(6) -0.0149(3) 0.0377(13) Uani d . 1
H H13 0.2863 -0.0996 0.0068 0.045 Uiso calc R 1
O O2 -0.0192(5) 0.3380(4) 0.3721(2) 0.0479(10) Uani d . 1
O O3 1.0189(5) 0.8053(5) 0.3461(2) 0.0594(11) Uani d . 1
O O6 0.2880(6) 0.6231(5) 0.0361(3) 0.0600(11) Uani d . 1
O O7 0.4227(5) 0.1917(4) 0.1189(2) 0.0463(9) Uani d . 1
O O9 0.3706(6) 0.8722(5) 0.2653(3) 0.0608(12) Uani d D 1
H H9A 0.249(6) 0.839(7) 0.283(4) 0.091 Uiso d D 1
H H9B 0.366(9) 0.771(5) 0.228(3) 0.091 Uiso d D 1

loop_
_atom_site_aniso_label
_atom_site_aniso_U_11
_atom_site_aniso_U_22
_atom_site_aniso_U_33
_atom_site_aniso_U_12
_atom_site_aniso_U_13
_atom_site_aniso_U_23
Fe1 0.0375(4) 0.0354(4) 0.0324(4) 0.0069(3) 0.0085(3) 0.0053(3)
N1 0.027(2) 0.031(2) 0.036(3) 0.0067(18) 0.0058(19) 0.0084(19)
N2 0.031(2) 0.046(3) 0.028(3) 0.007(2) 0.0038(19) 0.011(2)
O1 0.0294(19) 0.040(2) 0.035(2) -0.0034(15) 0.0042(16) -0.0056(16)
O4 0.033(2) 0.049(2) 0.046(2) 0.0054(16) 0.0136(17) 0.0112(18)
O5 0.069(3) 0.042(2) 0.039(2) 0.0211(18) 0.004(2) 0.0075(18)
O8 0.042(2) 0.035(2) 0.051(3) 0.0033(19) -0.0009(19) 0.0104(19)
C1 0.029(3) 0.040(3) 0.033(3) 0.009(2) -0.001(2) 0.012(2)
C2 0.022(3) 0.032(3) 0.032(3) 0.008(2) 0.000(2) 0.008(2)
C3 0.037(3) 0.047(3) 0.035(3) 0.010(2) 0.009(2) 0.004(3)
C4 0.057(4) 0.041(3) 0.032(3) 0.006(3) 0.003(3) 0.000(3)
C5 0.038(3) 0.037(3) 0.043(4) -0.008(2) -0.001(3) 0.005(3)
C6 0.036(3) 0.031(3) 0.045(4) 0.002(2) 0.005(3) 0.010(3)
C7 0.040(3) 0.049(3) 0.043(4) 0.007(3) 0.004(3) 0.019(3)
C8 0.033(3) 0.044(3) 0.049(4) 0.010(3) 0.011(3) 0.015(3)
C9 0.031(3) 0.032(3) 0.033(3) 0.005(2) 0.011(2) 0.010(2)
C10 0.035(3) 0.054(4) 0.048(4) 0.011(3) 0.008(3) 0.023(3)
C11 0.050(4) 0.053(4) 0.040(4) 0.010(3) 0.002(3) 0.009(3)
C12 0.036(3) 0.049(3) 0.042(4) 0.007(3) 0.006(3) -0.004(3)
C13 0.032(3) 0.033(3) 0.045(4) 0.007(2) 0.013(3) 0.005(3)
O2 0.027(2) 0.061(2) 0.044(2) 0.0007(16) 0.0073(17) 0.0029(18)
O3 0.034(2) 0.063(2) 0.065(3) -0.0095(18) 0.0098(19) 0.013(2)
O6 0.071(3) 0.051(2) 0.065(3) 0.021(2) 0.007(2) 0.028(2)
O7 0.054(2) 0.055(2) 0.026(2) 0.0208(18) -0.0004(18) 0.0015(17)
O9 0.060(3) 0.034(2) 0.079(3) 0.005(2) 0.027(2) 0.000(2)

loop_
_atom_type_symbol
_atom_type_description
_atom_type_scat_dispersion_real
_atom_type_scat_dispersion_imag
_atom_type_scat_source
C C 0.0033 0.0016 'International Tables Vol C Tables 4.2.6.8 and 6.1.1.4'
Fe Fe 0.3463 0.8444 'International Tables Vol C Tables 4.2.6.8 and 6.1.1.4'
N N 0.0061 0.0033 'International Tables Vol C Tables 4.2.6.8 and 6.1.1.4'
O O 0.0106 0.0060 'International Tables Vol C Tables 4.2.6.8 and 6.1.1.4'
H H 0.0000 0.0000 'International Tables Vol C Tables 4.2.6.8 and 6.1.1.4'

loop_
_geom_angle_atom_site_label_1
_geom_angle_atom_site_label_2
_geom_angle_atom_site_label_3
_geom_angle
O7 Fe1 O5 86.72(14)
O7 Fe1 O8 82.18(14)
O5 Fe1 O8 167.93(15)
O7 Fe1 O4 110.22(14)
O5 Fe1 O4 91.59(14)
O8 Fe1 O4 87.85(14)
O7 Fe1 O1 98.80(13)
O5 Fe1 O1 93.23(14)
O8 Fe1 O1 93.13(14)
O4 Fe1 O1 150.80(13)
O7 Fe1 N1 172.69(15)
O5 Fe1 N1 97.84(14)
O8 Fe1 N1 93.69(15)
O4 Fe1 N1 75.50(13)
O1 Fe1 N1 75.31(13)
C6 N1 C2 121.5(4)
C6 N1 Fe1 119.4(3)
C2 N1 Fe1 119.1(3)
O7 N2 C9 124.5(4)
O7 N2 C13 113.8(4)
C9 N2 C13 121.6(4)
C1 O1 Fe1 120.7(3)
C7 O4 Fe1 120.6(3)
C8 O5 Fe1 133.6(3)
Fe1 O8 H8A 121(3)
Fe1 O8 H8B 136(4)
H8A O8 H8B 101(5)
O2 C1 O1 126.8(4)
O2 C1 C2 118.9(4)
O1 C1 C2 114.3(4)
N1 C2 C3 121.0(4)
N1 C2 C1 110.7(4)
C3 C2 C1 128.3(4)
C2 C3 C4 117.8(4)
C2 C3 H3 121.1
C4 C3 H3 121.1
C5 C4 C3 120.6(4)
C5 C4 H4 119.7
C3 C4 H4 119.7
C4 C5 C6 119.1(4)
C4 C5 H5 120.4
C6 C5 H5 120.4
N1 C6 C5 120.0(4)
N1 C6 C7 111.0(4)
C5 C6 C7 129.1(4)
O3 C7 O4 126.8(5)
O3 C7 C6 119.7(5)
O4 C7 C6 113.5(4)
O6 C8 O5 123.9(5)
O6 C8 C9 116.3(5)
O5 C8 C9 119.8(5)
N2 C9 C10 117.5(4)
N2 C9 C8 121.7(5)
C10 C9 C8 120.8(5)
C11 C10 C9 121.3(5)
C11 C10 H10 119.4
C9 C10 H10 119.4
C12 C11 C10 118.8(5)
C12 C11 H11 120.6
C10 C11 H11 120.6
C11 C12 C13 121.2(5)
C11 C12 H12 119.4
C13 C12 H12 119.4
C12 C13 N2 119.5(5)
C12 C13 H13 120.2
N2 C13 H13 120.2
N2 O7 Fe1 129.5(3)
H9A O9 H9B 101(5)

loop_
_geom_bond_atom_site_label_1
_geom_bond_atom_site_label_2
_geom_bond_distance
Fe1 O7 1.939(3)
Fe1 O5 1.945(4)
Fe1 O8 1.986(4)
Fe1 O4 2.023(3)
Fe1 O1 2.032(3)
Fe1 N1 2.055(4)
N1 C6 1.321(5)
N1 C2 1.331(5)
N2 O7 1.332(5)
N2 C9 1.352(5)
N2 C13 1.362(5)
O1 C1 1.262(5)
O4 C7 1.285(5)
O5 C8 1.279(6)
O8 H8A 0.85(3)
O8 H8B 0.83(3)
C1 O2 1.228(5)
C1 C2 1.507(6)
C2 C3 1.365(6)
C3 C4 1.372(6)
C3 H3 0.9300
C4 C5 1.360(6)
C4 H4 0.9300
C5 C6 1.369(6)
C5 H5 0.9300
C6 C7 1.511(6)
C7 O3 1.226(5)
C8 O6 1.226(6)
C8 C9 1.496(6)
C9 C10 1.382(6)
C10 C11 1.374(6)
C10 H10 0.9300
C11 C12 1.344(7)
C11 H11 0.9300
C12 C13 1.351(7)
C12 H12 0.9300
C13 H13 0.9300
O9 H9A 0.87(3)
O9 H9B 0.86(3)

loop_
_geom_hbond_atom_site_label_D
_geom_hbond_atom_site_label_H
_geom_hbond_atom_site_label_A
_geom_hbond_site_symmetry_A
_geom_hbond_distance_DH
_geom_hbond_distance_HA
_geom_hbond_distance_DA
_geom_hbond_angle_DHA
_geom_hbond_publ_flag
O8 H8A O2 1_655 0.85(4) 1.81(4) 2.637(5) 164(4) y
O8 H8B O9 1_545 0.83(3) 1.79(4) 2.571(5) 157(5) y
O9 H9A O3 1_455 0.87(5) 1.88(5) 2.730(5) 167(5) y
O9 H9B O5 . 0.86(5) 1.97(6) 2.821(5) 173(4) y

loop_
_geom_torsion_atom_site_label_1
_geom_torsion_atom_site_label_2
_geom_torsion_atom_site_label_3
_geom_torsion_atom_site_label_4
_geom_torsion
O7 Fe1 N1 C6 142.0(11)
O5 Fe1 N1 C6 -89.7(4)
O8 Fe1 N1 C6 86.7(4)
O4 Fe1 N1 C6 -0.1(4)
O1 Fe1 N1 C6 179.0(4)
O7 Fe1 N1 C2 -38.1(14)
O5 Fe1 N1 C2 90.2(4)
O8 Fe1 N1 C2 -93.4(4)
O4 Fe1 N1 C2 179.8(4)
O1 Fe1 N1 C2 -1.1(3)
O7 Fe1 O1 C1 176.8(4)
O5 Fe1 O1 C1 -96.0(4)
O8 Fe1 O1 C1 94.3(4)
O4 Fe1 O1 C1 3.1(5)
N1 Fe1 O1 C1 1.3(4)
O7 Fe1 O4 C7 -175.7(4)
O5 Fe1 O4 C7 97.2(4)
O8 Fe1 O4 C7 -94.9(4)
O1 Fe1 O4 C7 -2.3(5)
N1 Fe1 O4 C7 -0.5(4)
O7 Fe1 O5 C8 -4.4(5)
O8 Fe1 O5 C8 18.6(10)
O4 Fe1 O5 C8 105.7(5)
O1 Fe1 O5 C8 -103.1(5)
N1 Fe1 O5 C8 -178.7(5)
Fe1 O1 C1 O2 179.0(4)
Fe1 O1 C1 C2 -1.2(5)
C6 N1 C2 C3 0.4(7)
Fe1 N1 C2 C3 -179.5(3)
C6 N1 C2 C1 -179.2(4)
Fe1 N1 C2 C1 0.8(5)
O2 C1 C2 N1 -180.0(4)
O1 C1 C2 N1 0.2(6)
O2 C1 C2 C3 0.4(8)
O1 C1 C2 C3 -179.4(5)
N1 C2 C3 C4 -1.1(7)
C1 C2 C3 C4 178.5(5)
C2 C3 C4 C5 0.7(8)
C3 C4 C5 C6 0.3(8)
C2 N1 C6 C5 0.7(8)
Fe1 N1 C6 C5 -179.4(4)
C2 N1 C6 C7 -179.3(4)
Fe1 N1 C6 C7 0.6(5)
C4 C5 C6 N1 -1.0(8)
C4 C5 C6 C7 179.0(5)
Fe1 O4 C7 O3 179.8(4)
Fe1 O4 C7 C6 1.0(6)
N1 C6 C7 O3 -179.9(5)
C5 C6 C7 O3 0.1(9)
N1 C6 C7 O4 -1.0(6)
C5 C6 C7 O4 179.0(5)
Fe1 O5 C8 O6 -165.3(3)
Fe1 O5 C8 C9 17.2(7)
O7 N2 C9 C10 174.6(4)
C13 N2 C9 C10 -2.3(6)
O7 N2 C9 C8 -5.9(7)
C13 N2 C9 C8 177.2(4)
O6 C8 C9 N2 169.3(4)
O5 C8 C9 N2 -13.0(7)
O6 C8 C9 C10 -11.3(7)
O5 C8 C9 C10 166.5(5)
N2 C9 C10 C11 0.6(7)
C8 C9 C10 C11 -178.9(4)
C9 C10 C11 C12 0.8(8)
C10 C11 C12 C13 -0.5(8)
C11 C12 C13 N2 -1.2(8)
O7 N2 C13 C12 -174.5(4)
C9 N2 C13 C12 2.7(7)
C9 N2 O7 Fe1 22.0(6)
C13 N2 O7 Fe1 -160.9(3)
O5 Fe1 O7 N2 -15.4(4)
O8 Fe1 O7 N2 169.3(4)
O4 Fe1 O7 N2 -105.9(4)
O1 Fe1 O7 N2 77.3(4)
N1 Fe1 O7 N2 113.4(12)
